data_7716330
loop_
_publ_author_name
'Muley, Arabinda'
'Kumbhakar, Sadananda'
'Raut, Rajnikant'
'Mathur, Shobhit'
'Roy, Indrajit'
'Saini, Taruna'
'Misra, Ashish'
'Maji, Somnath'

_publ_section_title
;
 Mononuclear copper(II) complexes with polypyridyl ligands: synthesis,
 characterization, DNA interactions/cleavages and <i>in vitro</i>
 cytotoxicity towards human cancer cells.
;
_journal_issue 28
_journal_name_full 'Dalton transactions (Cambridge, England : 2003)'
_journal_page_first 11697
_journal_page_last 11712
_journal_paper_doi 10.1039/d4dt00984c
_journal_volume 53
_journal_year 2024
_chemical_formula_moiety '2(C25 H22 Cu N6), 4(Cl O4), C H Cl3'
_chemical_formula_sum 'C51 H45 Cl7 Cu2 N12 O16'
_chemical_formula_weight 1457.22
_chemical_name_systematic Cu(PBITA(ClO4)2
_space_group_crystal_system triclinic
_space_group_IT_number 2
_space_group_name_Hall '-P 1'
_space_group_name_H-M_alt 'P -1'
_atom_sites_solution_hydrogens geom
_atom_sites_solution_primary dual
_audit_creation_date 2021-06-28
_audit_creation_method
;
Olex2 1.3
(compiled 2020.11.12 svn.r5f609507 for OlexSys, GUI svn.r6272)
;
_audit_update_record
;
2024-05-30 deposited with the CCDC.	2024-06-03 downloaded from the CCDC.
;
_cell_angle_alpha 90.574(3)
_cell_angle_beta 104.148(2)
_cell_angle_gamma 94.183(3)
_cell_formula_units_Z 2
_cell_length_a 11.8527(9)
_cell_length_b 15.5029(12)
_cell_length_c 16.7785(12)
_cell_measurement_reflns_used 5988
_cell_measurement_temperature 273.15
_cell_measurement_theta_max 26.89
_cell_measurement_theta_min 2.26
_cell_volume 2980.4(4)
_computing_cell_refinement 'SAINT V8.40A (Bruker, 2019)'
_computing_data_collection 'Bruker APEX3'
_computing_data_reduction 'SAINT V8.40A (Bruker, 2019)'
_computing_molecular_graphics 'Olex2 1.3 (Dolomanov et al., 2009)'
_computing_publication_material 'Olex2 1.3 (Dolomanov et al., 2009)'
_computing_structure_refinement 'SHELXL 2018/3 (Sheldrick, 2015)'
_computing_structure_solution 'SHELXT 2018/2 (Sheldrick, 2018)'
_diffrn_ambient_temperature 273.15
_diffrn_measured_fraction_theta_full 0.999
_diffrn_measured_fraction_theta_max 0.992
_diffrn_measurement_device_type 'Bruker APEX-II CCD'
_diffrn_measurement_method '\f and \w scans'
_diffrn_radiation_type MoK\a
_diffrn_radiation_wavelength 0.71073
_diffrn_reflns_av_R_equivalents 0.1146
_diffrn_reflns_av_unetI/netI 0.1137
_diffrn_reflns_Laue_measured_fraction_full 0.999
_diffrn_reflns_Laue_measured_fraction_max 0.992
_diffrn_reflns_limit_h_max 15
_diffrn_reflns_limit_h_min -15
_diffrn_reflns_limit_k_max 18
_diffrn_reflns_limit_k_min -19
_diffrn_reflns_limit_l_max 21
_diffrn_reflns_limit_l_min -21
_diffrn_reflns_number 58749
_diffrn_reflns_point_group_measured_fraction_full 0.999
_diffrn_reflns_point_group_measured_fraction_max 0.992
_diffrn_reflns_theta_full 25.242
_diffrn_reflns_theta_max 27.211
_diffrn_reflns_theta_min 2.129
_diffrn_source_current 1.4
_diffrn_source_power 0.07
_diffrn_source_voltage 50.0
_diffrn_standards_number 0
_exptl_absorpt_coefficient_mu 1.106
_exptl_absorpt_correction_T_max 0.7455
_exptl_absorpt_correction_T_min 0.6472
_exptl_absorpt_correction_type none
_exptl_absorpt_process_details
;
SADABS-2016/2 (Bruker,2016/2) was used for absorption correction.
wR2(int) was 0.1456 before and 0.0658 after correction.
The Ratio of minimum to maximum transmission is 0.8681.
The \l/2 correction factor is Not present.
;
_exptl_crystal_colour 'metallic greenish green'
_exptl_crystal_colour_lustre metallic
_exptl_crystal_colour_modifier greenish
_exptl_crystal_colour_primary green
_exptl_crystal_density_diffrn 1.624
_exptl_crystal_description block
_exptl_crystal_F_000 1480
_exptl_crystal_preparation 'CuClO4 + PBITA in MeOH'
_exptl_crystal_recrystallization_method 'MeOH and CHCl3 mix'
_exptl_crystal_size_max 0.23
_exptl_crystal_size_mid 0.19
_exptl_crystal_size_min 0.12
_refine_diff_density_max 0.756
_refine_diff_density_min -0.550
_refine_diff_density_rms 0.071
_refine_ls_extinction_method none
_refine_ls_goodness_of_fit_ref 1.010
_refine_ls_hydrogen_treatment constr
_refine_ls_matrix_type full
_refine_ls_number_parameters 793
_refine_ls_number_reflns 13198
_refine_ls_number_restraints 0
_refine_ls_restrained_S_all 1.010
_refine_ls_R_factor_all 0.1826
_refine_ls_R_factor_gt 0.0704
_refine_ls_shift/su_max 0.001
_refine_ls_shift/su_mean 0.000
_refine_ls_structure_factor_coef Fsqd
_refine_ls_weighting_details 'w=1/[\s^2^(Fo^2^)+(0.0832P)^2^+1.0598P] where P=(Fo^2^+2Fc^2^)/3'
_refine_ls_weighting_scheme calc
_refine_ls_wR_factor_gt 0.1549
_refine_ls_wR_factor_ref 0.2019
_reflns_Friedel_coverage 0.000
_reflns_number_gt 5954
_reflns_number_total 13198
_reflns_threshold_expression 'I > 2\s(I)'
_cod_data_source_file d4dt00984c2.cif
_cod_data_source_block mo_snm_snk_cupbita_0m
_cod_depositor_comments 'Adding full bibliography for 7716330--7716331.cif.'
_cod_database_code 7716330
_shelx_shelxl_version_number 2018/3
_shelx_space_group_comment
;
The symmetry employed for this shelxl refinement is uniquely defined
by the following loop, which should always be used as a source of
symmetry information in preference to the above space-group names.
They are only intended as comments.
;
_shelx_estimated_absorpt_t_max 0.879
_shelx_estimated_absorpt_t_min 0.785
_olex2_refinement_description
;
1. Fixed Uiso
 At 1.2 times of:
  All C(H) groups, All C(H,H) groups, All N(H) groups
2.a Ternary CH refined with riding coordinates:
 C51(H51)
2.b Secondary CH2 refined with riding coordinates:
 C7(H7A,H7B), C13(H13A,H13B), C6(H6A,H6B), C31(H31A,H31B), C38(H38A,H38B),
 C32(H32A,H32B)
2.c Aromatic/amide H refined with riding coordinates:
 N6(H6), N12(H12A), C17(H17), C12(H12), C15(H15), C16(H16), C11(H11), C25(H25),
  C29(H29), C9(H9), C26(H26), C4(H4), C1(H1), C24(H24), C37(H37), C22(H22),
 C28(H28), C10(H10), C42(H42), C27(H27), C2(H2), C34(H34), C3(H3), C50(H50),
 C40(H40), C23(H23), C36(H36), C35(H35), C49(H49), C41(H41), C47(H47), C48(H48)
;
_smtbx_masks_void_probe_radius 1.2
_smtbx_masks_void_truncation_radius 1.2
_olex2_exptl_crystal_mounting_method 'In a cryoloop with mineral oil'
_olex2_submission_original_sample_id CuPBITA(ClO4)2
_olex2_submission_special_instructions 'No special instructions were received'

loop_
_space_group_symop_operation_xyz
'x, y, z'
'-x, -y, -z'

loop_
_atom_site_label
_atom_site_type_symbol
_atom_site_fract_x
_atom_site_fract_y
_atom_site_fract_z
_atom_site_U_iso_or_equiv
_atom_site_adp_type
_atom_site_occupancy
_atom_site_site_symmetry_order
_atom_site_calc_flag
_atom_site_refinement_flags_posn
_atom_site_refinement_flags_adp
_atom_site_refinement_flags_occupancy
_atom_site_disorder_assembly
_atom_site_disorder_group
Cu1 Cu 0.52932(6) 0.90650(4) 0.77249(4) 0.0536(2) Uani 1 1 d . . . . .
Cu2 Cu 0.21518(6) 0.58524(4) 0.25352(4) 0.0576(2) Uani 1 1 d . . . . .
Cl3 Cl 0.41022(14) 0.82865(9) 0.31703(9) 0.0628(4) Uani 1 1 d . . . . .
Cl2 Cl 1.11501(15) 0.92896(12) 0.86852(10) 0.0731(5) Uani 1 1 d . . . . .
Cl1 Cl 0.6322(2) 0.67275(12) 0.66368(11) 0.0977(7) Uani 1 1 d . . . . .
Cl4 Cl 0.2096(2) 0.4301(2) -0.12401(14) 0.1141(8) Uani 1 1 d . . . . .
Cl5 Cl 0.75493(19) 0.76312(13) 0.47180(14) 0.1045(6) Uani 1 1 d . . . . .
Cl6 Cl 0.8107(2) 0.91130(14) 0.38273(15) 0.1222(8) Uani 1 1 d . . . . .
Cl7 Cl 0.8028(2) 0.73958(16) 0.31366(16) 0.1278(8) Uani 1 1 d . . . . .
N4 N 0.6351(4) 0.9277(3) 0.7006(3) 0.0520(11) Uani 1 1 d . . . . .
N5 N 0.4134(4) 0.8929(3) 0.6646(3) 0.0544(12) Uani 1 1 d . . . . .
N3 N 0.4915(4) 1.0078(3) 0.8410(3) 0.0562(12) Uani 1 1 d . . . . .
N2 N 0.6843(4) 0.9178(3) 0.8594(3) 0.0599(12) Uani 1 1 d . . . . .
N11 N 0.2352(5) 0.5928(3) 0.3744(3) 0.0607(13) Uani 1 1 d . . . . .
N10 N 0.3820(4) 0.5728(3) 0.2904(3) 0.0601(12) Uani 1 1 d . . . . .
O10 O 0.3414(4) 0.8665(3) 0.2481(3) 0.1014(16) Uani 1 1 d . . . . .
N7 N 0.1372(4) 0.6925(3) 0.2042(3) 0.0598(12) Uani 1 1 d . . . . .
N8 N 0.2523(5) 0.5772(3) 0.1410(3) 0.0683(14) Uani 1 1 d . . . . .
O11 O 0.4911(4) 0.8928(3) 0.3656(3) 0.0987(16) Uani 1 1 d . . . . .
N6 N 0.3899(5) 0.8766(3) 0.5303(3) 0.0646(13) Uani 1 1 d . . . . .
H6 H 0.406524 0.873997 0.483264 0.078 Uiso 1 1 calc R U . . .
N9 N 0.1141(4) 0.4721(3) 0.2107(3) 0.0660(13) Uani 1 1 d . . . . .
N1 N 0.5066(5) 0.7934(3) 0.8333(3) 0.0655(13) Uani 1 1 d . . . . .
O9 O 0.4728(5) 0.7646(3) 0.2891(3) 0.1030(16) Uani 1 1 d . . . . .
N12 N 0.3585(7) 0.6117(3) 0.4961(3) 0.0864(18) Uani 1 1 d . . . . .
H12A H 0.423342 0.616835 0.533071 0.104 Uiso 1 1 calc R U . . .
C19 C 0.4659(5) 0.8946(3) 0.6031(3) 0.0540(14) Uani 1 1 d . . . . .
C18 C 0.5903(5) 0.9179(3) 0.6198(3) 0.0509(14) Uani 1 1 d . . . . .
C14 C 0.7457(5) 0.9519(4) 0.7325(4) 0.0569(14) Uani 1 1 d . . . . .
C17 C 0.6607(6) 0.9324(4) 0.5665(4) 0.0644(16) Uani 1 1 d . . . . .
H17 H 0.630319 0.925684 0.510043 0.077 Uiso 1 1 calc R U . . .
C20 C 0.2958(5) 0.8736(4) 0.6286(4) 0.0585(15) Uani 1 1 d . . . . .
C8 C 0.5781(5) 1.0289(4) 0.9081(3) 0.0569(15) Uani 1 1 d . . . . .
C12 C 0.4068(6) 1.0592(4) 0.8173(4) 0.0675(17) Uani 1 1 d . . . . .
H12 H 0.346638 1.043554 0.771275 0.081 Uiso 1 1 calc R U . . .
C7 C 0.6670(5) 0.9644(4) 0.9321(3) 0.0680(17) Uani 1 1 d . . . . .
H7A H 0.740568 0.993789 0.961714 0.082 Uiso 1 1 calc R U . . .
H7B H 0.641876 0.923099 0.968499 0.082 Uiso 1 1 calc R U . . .
C21 C 0.2799(6) 0.8630(4) 0.5445(4) 0.0613(16) Uani 1 1 d . . . . .
C44 C 0.3464(6) 0.5983(3) 0.4153(4) 0.0630(16) Uani 1 1 d . . . . .
O7 O 1.0310(5) 0.8884(4) 0.8034(4) 0.136(2) Uani 1 1 d . . . . .
O5 O 1.0719(6) 0.9284(5) 0.9374(4) 0.149(2) Uani 1 1 d . . . . .
C30 C 0.1660(6) 0.7162(4) 0.1341(4) 0.0664(17) Uani 1 1 d . . . . .
C15 C 0.8205(5) 0.9674(4) 0.6821(4) 0.0667(16) Uani 1 1 d . . . . .
H15 H 0.898913 0.984411 0.704271 0.080 Uiso 1 1 calc R U . . .
C5 C 0.6066(7) 0.7714(4) 0.8818(4) 0.0682(17) Uani 1 1 d . . . . .
O12 O 0.3390(6) 0.7889(4) 0.3652(3) 0.131(2) Uani 1 1 d . . . . .
C43 C 0.4332(6) 0.5841(4) 0.3707(4) 0.0648(16) Uani 1 1 d . . . . .
O1 O 0.6471(6) 0.6375(4) 0.7415(3) 0.136(2) Uani 1 1 d . . . . .
C45 C 0.1719(7) 0.6039(4) 0.4341(4) 0.0695(18) Uani 1 1 d . . . . .
C16 C 0.7774(6) 0.9572(4) 0.5984(4) 0.0722(18) Uani 1 1 d . . . . .
H16 H 0.826639 0.966934 0.563458 0.087 Uiso 1 1 calc R U . . .
C13 C 0.7740(5) 0.9664(4) 0.8245(4) 0.0668(16) Uani 1 1 d . . . . .
H13A H 0.850450 0.946949 0.848965 0.080 Uiso 1 1 calc R U . . .
H13B H 0.775876 1.027677 0.837409 0.080 Uiso 1 1 calc R U . . .
C33 C 0.1116(6) 0.4535(4) 0.1324(4) 0.0697(17) Uani 1 1 d . . . . .
C6 C 0.7130(6) 0.8278(4) 0.8779(4) 0.0735(18) Uani 1 1 d . . . . .
H6A H 0.770443 0.827104 0.930080 0.088 Uiso 1 1 calc R U . . .
H6B H 0.746835 0.805209 0.835627 0.088 Uiso 1 1 calc R U . . .
C39 C 0.4432(7) 0.5551(4) 0.2363(5) 0.0749(19) Uani 1 1 d . . . . .
C11 C 0.4054(7) 1.1374(5) 0.8600(5) 0.082(2) Uani 1 1 d . . . . .
H11 H 0.344919 1.173201 0.842922 0.098 Uiso 1 1 calc R U . . .
C25 C 0.2020(6) 0.8684(4) 0.6647(5) 0.0779(19) Uani 1 1 d . . . . .
H25 H 0.211793 0.876430 0.721006 0.093 Uiso 1 1 calc R U . . .
C29 C 0.1191(7) 0.7840(4) 0.0880(4) 0.078(2) Uani 1 1 d . . . . .
H29 H 0.140593 0.798332 0.039845 0.094 Uiso 1 1 calc R U . . .
C9 C 0.5805(6) 1.1048(4) 0.9517(4) 0.0711(18) Uani 1 1 d . . . . .
H9 H 0.640548 1.119194 0.998149 0.085 Uiso 1 1 calc R U . . .
C26 C 0.0592(6) 0.7383(4) 0.2287(4) 0.0753(18) Uani 1 1 d . . . . .
H26 H 0.037778 0.722854 0.276645 0.090 Uiso 1 1 calc R U . . .
C4 C 0.6108(8) 0.6994(5) 0.9296(4) 0.085(2) Uani 1 1 d . . . . .
H4 H 0.680819 0.684986 0.963822 0.102 Uiso 1 1 calc R U . . .
C31 C 0.2615(7) 0.6679(4) 0.1150(4) 0.078(2) Uani 1 1 d . . . . .
H31A H 0.256075 0.668876 0.056415 0.094 Uiso 1 1 calc R U . . .
H31B H 0.336654 0.695927 0.143434 0.094 Uiso 1 1 calc R U . . .
C38 C 0.3656(6) 0.5364(4) 0.1501(4) 0.081(2) Uani 1 1 d . . . . .
H38A H 0.405149 0.559214 0.109652 0.098 Uiso 1 1 calc R U . . .
H38B H 0.350527 0.474327 0.140343 0.098 Uiso 1 1 calc R U . . .
C32 C 0.1531(7) 0.5250(4) 0.0868(4) 0.086(2) Uani 1 1 d . . . . .
H32A H 0.089932 0.561491 0.065900 0.103 Uiso 1 1 calc R U . . .
H32B H 0.177286 0.501626 0.040331 0.103 Uiso 1 1 calc R U . . .
C1 C 0.4090(7) 0.7449(4) 0.8300(4) 0.081(2) Uani 1 1 d . . . . .
H1 H 0.339651 0.760550 0.795815 0.097 Uiso 1 1 calc R U . . .
C24 C 0.0940(6) 0.8508(4) 0.6121(5) 0.087(2) Uani 1 1 d . . . . .
H24 H 0.028383 0.847301 0.633361 0.104 Uiso 1 1 calc R U . . .
C37 C 0.0716(6) 0.4121(4) 0.2535(4) 0.081(2) Uani 1 1 d . . . . .
H37 H 0.075477 0.424002 0.308558 0.098 Uiso 1 1 calc R U . . .
O2 O 0.7162(7) 0.7426(4) 0.6681(4) 0.150(3) Uani 1 1 d . . . . .
C22 C 0.1710(7) 0.8438(4) 0.4915(5) 0.086(2) Uani 1 1 d . . . . .
H22 H 0.161131 0.835544 0.435154 0.103 Uiso 1 1 calc R U . . .
C28 C 0.0403(7) 0.8296(5) 0.1148(5) 0.089(2) Uani 1 1 d . . . . .
H28 H 0.007268 0.875706 0.085185 0.107 Uiso 1 1 calc R U . . .
C10 C 0.4929(7) 1.1593(5) 0.9259(5) 0.084(2) Uani 1 1 d . . . . .
H10 H 0.494461 1.211458 0.954239 0.100 Uiso 1 1 calc R U . . .
O4 O 0.6442(8) 0.6092(4) 0.6079(4) 0.163(3) Uani 1 1 d . . . . .
C42 C 0.5499(7) 0.5789(4) 0.3990(5) 0.088(2) Uani 1 1 d . . . . .
H42 H 0.585467 0.586734 0.454756 0.106 Uiso 1 1 calc R U . . .
C46 C 0.2490(9) 0.6159(4) 0.5096(4) 0.083(2) Uani 1 1 d . . . . .
C27 C 0.0105(6) 0.8059(4) 0.1867(5) 0.087(2) Uani 1 1 d . . . . .
H27 H -0.042737 0.836291 0.206050 0.104 Uiso 1 1 calc R U . . .
C2 C 0.4072(8) 0.6710(5) 0.8761(5) 0.095(2) Uani 1 1 d . . . . .
H2 H 0.337956 0.637378 0.873034 0.114 Uiso 1 1 calc R U . . .
C34 C 0.0658(7) 0.3742(5) 0.0955(4) 0.087(2) Uani 1 1 d . . . . .
H34 H 0.066091 0.362186 0.041120 0.104 Uiso 1 1 calc R U . . .
C3 C 0.5085(10) 0.6493(5) 0.9253(5) 0.103(3) Uani 1 1 d . . . . .
H3 H 0.509353 0.600110 0.956678 0.123 Uiso 1 1 calc R U . . .
C50 C 0.0532(8) 0.6024(4) 0.4263(5) 0.089(2) Uani 1 1 d . . . . .
H50 H -0.000170 0.594712 0.375460 0.107 Uiso 1 1 calc R U . . .
C40 C 0.5625(8) 0.5500(5) 0.2608(7) 0.097(2) Uani 1 1 d . . . . .
H40 H 0.605564 0.538929 0.222853 0.117 Uiso 1 1 calc R U . . .
C23 C 0.0797(7) 0.8380(5) 0.5272(6) 0.101(3) Uani 1 1 d . . . . .
H23 H 0.004865 0.824971 0.494220 0.122 Uiso 1 1 calc R U . . .
C36 C 0.0222(8) 0.3332(5) 0.2198(5) 0.109(3) Uani 1 1 d . . . . .
H36 H -0.009559 0.293429 0.250964 0.131 Uiso 1 1 calc R U . . .
C35 C 0.0202(7) 0.3138(5) 0.1401(5) 0.103(3) Uani 1 1 d . . . . .
H35 H -0.011781 0.260243 0.116349 0.123 Uiso 1 1 calc R U . . .
C51 C 0.7426(6) 0.8054(5) 0.3749(5) 0.092(2) Uani 1 1 d . . . . .
H51 H 0.659578 0.808034 0.348490 0.111 Uiso 1 1 calc R U . . .
C49 C 0.0177(10) 0.6131(5) 0.4991(7) 0.122(3) Uani 1 1 d . . . . .
H49 H -0.061315 0.612585 0.497616 0.146 Uiso 1 1 calc R U . . .
O3 O 0.5217(7) 0.7056(5) 0.6360(6) 0.200(4) Uani 1 1 d . . . . .
C41 C 0.6153(7) 0.5618(5) 0.3432(8) 0.108(3) Uani 1 1 d . . . . .
H41 H 0.695474 0.558275 0.361625 0.129 Uiso 1 1 calc R U . . .
C47 C 0.2168(12) 0.6277(6) 0.5819(5) 0.124(4) Uani 1 1 d . . . . .
H47 H 0.271051 0.637178 0.632200 0.148 Uiso 1 1 calc R U . . .
C48 C 0.1019(15) 0.6246(7) 0.5749(7) 0.145(5) Uani 1 1 d . . . . .
H48 H 0.075836 0.630341 0.622500 0.174 Uiso 1 1 calc R U . . .
O8 O 1.2134(6) 0.8859(6) 0.8808(4) 0.190(4) Uani 1 1 d . . . . .
O6 O 1.1370(8) 1.0105(5) 0.8485(6) 0.206(4) Uani 1 1 d . . . . .
O13 O 0.1756(6) 0.4440(6) -0.2053(4) 0.165(3) Uani 1 1 d . . . . .
O14 O 0.1292(7) 0.3968(5) -0.0858(4) 0.188(4) Uani 1 1 d . . . . .
O16 O 0.2788(14) 0.4902(8) -0.0749(7) 0.342(11) Uani 1 1 d . . . . .
O15 O 0.2915(13) 0.3843(16) -0.1144(8) 0.417(15) Uani 1 1 d . . . . .

loop_
_atom_site_aniso_label
_atom_site_aniso_U_11
_atom_site_aniso_U_22
_atom_site_aniso_U_33
_atom_site_aniso_U_23
_atom_site_aniso_U_13
_atom_site_aniso_U_12
Cu1 0.0605(5) 0.0506(4) 0.0474(4) -0.0014(3) 0.0092(3) 0.0039(3)
Cu2 0.0785(5) 0.0478(4) 0.0486(4) -0.0016(3) 0.0199(3) 0.0050(4)
Cl3 0.0760(10) 0.0491(9) 0.0596(9) -0.0005(7) 0.0102(8) 0.0025(8)
Cl2 0.0695(11) 0.0758(12) 0.0703(11) 0.0017(8) 0.0089(9) 0.0091(9)
Cl1 0.1495(19) 0.0491(11) 0.0762(12) -0.0021(9) -0.0097(12) 0.0156(12)
Cl4 0.1212(19) 0.146(2) 0.0799(15) -0.0071(15) 0.0416(14) -0.0178(17)
Cl5 0.1113(16) 0.0852(14) 0.1228(17) -0.0071(12) 0.0410(13) 0.0047(12)
Cl6 0.1341(19) 0.0872(15) 0.1267(18) 0.0198(13) -0.0031(14) 0.0055(13)
Cl7 0.143(2) 0.1157(19) 0.147(2) -0.0032(15) 0.0715(17) 0.0321(15)
N4 0.062(3) 0.043(3) 0.050(3) 0.006(2) 0.010(2) 0.009(2)
N5 0.061(3) 0.047(3) 0.055(3) -0.005(2) 0.013(2) 0.000(2)
N3 0.059(3) 0.054(3) 0.056(3) 0.002(2) 0.015(2) 0.005(3)
N2 0.068(3) 0.061(3) 0.050(3) 0.002(2) 0.011(2) 0.011(3)
N11 0.087(4) 0.042(3) 0.056(3) 0.003(2) 0.022(3) 0.010(3)
N10 0.079(3) 0.042(3) 0.065(3) -0.001(2) 0.026(3) 0.008(2)
O10 0.118(4) 0.081(3) 0.085(3) 0.012(3) -0.015(3) 0.008(3)
N7 0.074(3) 0.047(3) 0.058(3) -0.003(2) 0.015(3) 0.004(3)
N8 0.103(4) 0.053(3) 0.056(3) 0.002(2) 0.032(3) 0.005(3)
O11 0.097(3) 0.066(3) 0.109(4) -0.026(3) -0.020(3) 0.006(3)
N6 0.079(4) 0.055(3) 0.054(3) 0.001(2) 0.006(3) 0.009(3)
N9 0.086(4) 0.054(3) 0.059(3) 0.003(2) 0.020(3) 0.000(3)
N1 0.081(4) 0.048(3) 0.066(3) -0.002(2) 0.018(3) 0.001(3)
O9 0.116(4) 0.060(3) 0.136(4) -0.022(3) 0.035(3) 0.020(3)
N12 0.142(6) 0.060(4) 0.046(3) 0.003(2) -0.002(3) 0.010(4)
C19 0.070(4) 0.036(3) 0.051(3) 0.000(2) 0.004(3) 0.009(3)
C18 0.064(4) 0.037(3) 0.054(4) 0.005(2) 0.016(3) 0.013(3)
C14 0.052(4) 0.053(4) 0.064(4) 0.007(3) 0.010(3) 0.008(3)
C17 0.084(5) 0.061(4) 0.050(3) 0.007(3) 0.014(3) 0.024(4)
C20 0.058(4) 0.041(3) 0.071(4) 0.000(3) 0.006(3) 0.005(3)
C8 0.065(4) 0.054(4) 0.052(3) -0.003(3) 0.018(3) 0.000(3)
C12 0.068(4) 0.068(4) 0.068(4) -0.003(3) 0.019(3) 0.010(4)
C7 0.069(4) 0.080(5) 0.049(3) -0.008(3) 0.003(3) 0.007(4)
C21 0.074(5) 0.041(3) 0.058(4) 0.001(3) -0.005(3) 0.008(3)
C44 0.088(5) 0.038(3) 0.058(4) 0.007(3) 0.008(4) 0.007(3)
O7 0.106(4) 0.160(6) 0.115(4) -0.026(4) -0.024(4) 0.020(4)
O5 0.150(6) 0.219(8) 0.091(4) 0.021(4) 0.054(4) 0.025(5)
C30 0.086(5) 0.049(4) 0.058(4) -0.004(3) 0.011(3) -0.011(3)
C15 0.059(4) 0.062(4) 0.081(5) 0.008(3) 0.019(4) 0.009(3)
C5 0.098(5) 0.052(4) 0.062(4) 0.001(3) 0.030(4) 0.018(4)
O12 0.174(6) 0.121(5) 0.113(4) 0.004(4) 0.076(4) -0.030(4)
C43 0.070(5) 0.039(3) 0.080(5) 0.007(3) 0.009(4) 0.003(3)
O1 0.223(7) 0.104(4) 0.080(4) 0.014(3) 0.026(4) 0.037(4)
C45 0.111(6) 0.046(4) 0.061(4) -0.001(3) 0.037(4) 0.011(4)
C16 0.082(5) 0.069(4) 0.074(5) 0.016(3) 0.030(4) 0.021(4)
C13 0.061(4) 0.068(4) 0.067(4) 0.003(3) 0.008(3) 0.011(3)
C33 0.096(5) 0.049(4) 0.059(4) -0.006(3) 0.012(3) -0.001(3)
C6 0.089(5) 0.069(4) 0.064(4) 0.011(3) 0.015(3) 0.026(4)
C39 0.092(6) 0.044(4) 0.097(5) 0.001(3) 0.040(5) 0.001(4)
C11 0.091(5) 0.075(5) 0.093(5) -0.005(4) 0.043(5) 0.029(4)
C25 0.069(5) 0.070(5) 0.090(5) -0.007(4) 0.012(4) 0.000(4)
C29 0.102(6) 0.052(4) 0.068(4) 0.011(3) -0.001(4) -0.010(4)
C9 0.079(5) 0.076(5) 0.055(4) -0.018(3) 0.013(3) -0.003(4)
C26 0.084(5) 0.061(4) 0.080(4) 0.003(4) 0.015(4) 0.014(4)
C4 0.135(7) 0.061(5) 0.073(4) 0.016(4) 0.044(5) 0.038(5)
C31 0.122(6) 0.058(4) 0.059(4) 0.008(3) 0.032(4) -0.003(4)
C38 0.108(6) 0.068(5) 0.081(5) -0.006(4) 0.048(4) 0.009(4)
C32 0.135(6) 0.061(4) 0.051(4) -0.010(3) 0.009(4) -0.010(4)
C1 0.101(6) 0.063(5) 0.079(5) -0.004(4) 0.026(4) 0.000(4)
C24 0.064(5) 0.074(5) 0.120(7) 0.001(5) 0.019(5) 0.000(4)
C37 0.107(6) 0.063(5) 0.078(5) -0.001(4) 0.036(4) -0.012(4)
O2 0.197(7) 0.068(4) 0.162(6) 0.008(4) 0.008(5) -0.010(4)
C22 0.087(5) 0.073(5) 0.077(5) 0.009(4) -0.017(4) -0.006(4)
C28 0.090(6) 0.057(5) 0.103(6) 0.013(4) -0.009(5) 0.002(4)
C10 0.098(6) 0.076(5) 0.082(5) -0.029(4) 0.036(4) -0.003(5)
O4 0.309(10) 0.078(4) 0.099(4) -0.018(3) 0.045(5) 0.016(5)
C42 0.086(6) 0.055(4) 0.116(6) 0.010(4) 0.010(5) 0.007(4)
C46 0.148(7) 0.051(4) 0.059(5) 0.002(3) 0.038(5) 0.016(4)
C27 0.080(5) 0.059(5) 0.119(6) 0.003(4) 0.017(5) 0.013(4)
C2 0.132(7) 0.057(5) 0.107(6) 0.005(4) 0.054(6) -0.001(5)
C34 0.113(6) 0.065(5) 0.072(4) -0.017(4) 0.007(4) -0.005(4)
C3 0.190(10) 0.042(4) 0.105(6) 0.014(4) 0.081(7) 0.037(6)
C50 0.122(7) 0.063(5) 0.099(6) 0.006(4) 0.056(5) 0.019(4)
C40 0.082(6) 0.064(5) 0.160(9) 0.005(5) 0.055(6) 0.009(4)
C23 0.071(5) 0.092(6) 0.121(7) 0.019(5) -0.014(5) -0.003(4)
C36 0.154(8) 0.061(5) 0.112(7) -0.003(4) 0.044(6) -0.040(5)
C35 0.137(7) 0.061(5) 0.102(6) -0.018(4) 0.022(5) -0.025(5)
C51 0.076(5) 0.092(6) 0.110(6) -0.013(5) 0.023(4) 0.019(4)
C49 0.180(10) 0.063(5) 0.167(9) 0.012(6) 0.123(9) 0.017(6)
O3 0.171(7) 0.159(7) 0.225(9) -0.002(6) -0.052(6) 0.067(6)
C41 0.066(5) 0.070(5) 0.177(10) 0.027(6) 0.010(6) 0.002(4)
C47 0.237(13) 0.087(6) 0.067(5) 0.002(4) 0.072(7) 0.026(8)
C48 0.277(17) 0.092(7) 0.105(8) -0.003(6) 0.118(11) 0.030(9)
O8 0.120(5) 0.300(10) 0.133(5) -0.049(6) -0.032(4) 0.134(6)
O6 0.252(9) 0.095(5) 0.319(11) 0.046(6) 0.165(9) -0.010(6)
O13 0.167(6) 0.252(9) 0.087(4) 0.048(5) 0.038(4) 0.062(6)
O14 0.211(7) 0.236(9) 0.129(5) -0.056(5) 0.110(6) -0.119(7)
O16 0.51(2) 0.303(14) 0.216(11) -0.100(10) 0.195(13) -0.314(17)
O15 0.259(14) 0.85(4) 0.198(12) 0.283(19) 0.085(11) 0.26(2)

loop_
_atom_type_symbol
_atom_type_description
_atom_type_scat_dispersion_real
_atom_type_scat_dispersion_imag
_atom_type_scat_source
C C 0.0033 0.0016 'International Tables Vol C Tables 4.2.6.8 and 6.1.1.4'
H H 0.0000 0.0000 'International Tables Vol C Tables 4.2.6.8 and 6.1.1.4'
Cl Cl 0.1484 0.1585 'International Tables Vol C Tables 4.2.6.8 and 6.1.1.4'
Cu Cu 0.3201 1.2651 'International Tables Vol C Tables 4.2.6.8 and 6.1.1.4'
N N 0.0061 0.0033 'International Tables Vol C Tables 4.2.6.8 and 6.1.1.4'
O O 0.0106 0.0060 'International Tables Vol C Tables 4.2.6.8 and 6.1.1.4'

loop_
_geom_angle_atom_site_label_1
_geom_angle_atom_site_label_2
_geom_angle_atom_site_label_3
_geom_angle
_geom_angle_site_symmetry_1
_geom_angle_site_symmetry_3
_geom_angle_publ_flag
N4 Cu1 N5 81.15(19) . . ?
N4 Cu1 N3 120.10(18) . . ?
N4 Cu1 N2 80.89(19) . . ?
N4 Cu1 N1 126.30(19) . . ?
N5 Cu1 N3 110.24(19) . . ?
N5 Cu1 N2 161.54(19) . . ?
N5 Cu1 N1 105.4(2) . . ?
N2 Cu1 N3 82.64(19) . . ?
N2 Cu1 N1 82.1(2) . . ?
N1 Cu1 N3 107.50(18) . . ?
N11 Cu2 N7 107.97(19) . . ?
N11 Cu2 N8 161.3(2) . . ?
N11 Cu2 N9 107.52(19) . . ?
N10 Cu2 N11 79.9(2) . . ?
N10 Cu2 N7 126.83(19) . . ?
N10 Cu2 N8 81.4(2) . . ?
N10 Cu2 N9 114.97(19) . . ?
N7 Cu2 N9 112.15(19) . . ?
N8 Cu2 N7 82.0(2) . . ?
N8 Cu2 N9 82.0(2) . . ?
O10 Cl3 O11 109.9(3) . . ?
O10 Cl3 O9 108.4(3) . . ?
O10 Cl3 O12 110.5(4) . . ?
O9 Cl3 O11 109.2(3) . . ?
O12 Cl3 O11 109.7(3) . . ?
O12 Cl3 O9 109.0(4) . . ?
O5 Cl2 O7 108.9(4) . . ?
O8 Cl2 O7 108.7(4) . . ?
O8 Cl2 O5 111.1(5) . . ?
O6 Cl2 O7 108.3(6) . . ?
O6 Cl2 O5 109.6(5) . . ?
O6 Cl2 O8 110.2(6) . . ?
O1 Cl1 O2 108.7(4) . . ?
O1 Cl1 O3 112.2(6) . . ?
O2 Cl1 O3 107.0(5) . . ?
O4 Cl1 O1 109.2(4) . . ?
O4 Cl1 O2 110.9(5) . . ?
O4 Cl1 O3 108.9(5) . . ?
O13 Cl4 O14 118.4(5) . . ?
O16 Cl4 O13 119.2(7) . . ?
O16 Cl4 O14 108.8(5) . . ?
O15 Cl4 O13 106.5(7) . . ?
O15 Cl4 O14 110.4(9) . . ?
O15 Cl4 O16 89.3(12) . . ?
C18 N4 Cu1 117.6(4) . . ?
C14 N4 Cu1 119.9(4) . . ?
C14 N4 C18 122.5(5) . . ?
C19 N5 Cu1 111.0(4) . . ?
C19 N5 C20 105.7(5) . . ?
C20 N5 Cu1 142.9(4) . . ?
C8 N3 Cu1 112.2(4) . . ?
C12 N3 Cu1 126.4(4) . . ?
C12 N3 C8 120.0(5) . . ?
C7 N2 Cu1 108.3(3) . . ?
C7 N2 C13 110.9(5) . . ?
C7 N2 C6 111.8(5) . . ?
C13 N2 Cu1 108.9(3) . . ?
C6 N2 Cu1 104.8(4) . . ?
C6 N2 C13 111.9(5) . . ?
C44 N11 Cu2 112.5(4) . . ?
C44 N11 C45 105.4(5) . . ?
C45 N11 Cu2 141.5(5) . . ?
C43 N10 Cu2 118.4(4) . . ?
C39 N10 Cu2 120.2(5) . . ?
C39 N10 C43 121.4(6) . . ?
C30 N7 Cu2 113.0(4) . . ?
C26 N7 Cu2 129.8(4) . . ?
C26 N7 C30 117.1(6) . . ?
C31 N8 Cu2 104.8(4) . . ?
C31 N8 C38 111.3(5) . . ?
C38 N8 Cu2 109.2(4) . . ?
C32 N8 Cu2 106.4(4) . . ?
C32 N8 C31 112.4(5) . . ?
C32 N8 C38 112.3(5) . . ?
C19 N6 H6 126.2 . . ?
C19 N6 C21 107.7(5) . . ?
C21 N6 H6 126.2 . . ?
C33 N9 Cu2 112.2(4) . . ?
C37 N9 Cu2 128.3(4) . . ?
C37 N9 C33 118.4(5) . . ?
C5 N1 Cu1 111.9(4) . . ?
C1 N1 Cu1 128.5(5) . . ?
C1 N1 C5 119.6(6) . . ?
C44 N12 H12A 125.9 . . ?
C44 N12 C46 108.2(6) . . ?
C46 N12 H12A 125.9 . . ?
N5 C19 N6 111.8(5) . . ?
N5 C19 C18 119.6(5) . . ?
N6 C19 C18 128.5(5) . . ?
N4 C18 C19 109.9(5) . . ?
N4 C18 C17 120.0(5) . . ?
C17 C18 C19 130.1(5) . . ?
N4 C14 C15 120.1(5) . . ?
N4 C14 C13 113.0(5) . . ?
C15 C14 C13 126.7(6) . . ?
C18 C17 H17 120.6 . . ?
C18 C17 C16 118.8(6) . . ?
C16 C17 H17 120.6 . . ?
N5 C20 C25 129.3(6) . . ?
C21 C20 N5 109.2(6) . . ?
C21 C20 C25 121.5(6) . . ?
N3 C8 C7 115.9(5) . . ?
N3 C8 C9 120.7(6) . . ?
C9 C8 C7 123.4(6) . . ?
N3 C12 H12 119.3 . . ?
N3 C12 C11 121.3(6) . . ?
C11 C12 H12 119.3 . . ?
N2 C7 C8 111.4(5) . . ?
N2 C7 H7A 109.4 . . ?
N2 C7 H7B 109.4 . . ?
C8 C7 H7A 109.4 . . ?
C8 C7 H7B 109.4 . . ?
H7A C7 H7B 108.0 . . ?
N6 C21 C20 105.7(5) . . ?
N6 C21 C22 131.7(6) . . ?
C20 C21 C22 122.6(7) . . ?
N11 C44 N12 111.6(6) . . ?
N11 C44 C43 118.4(6) . . ?
N12 C44 C43 129.9(7) . . ?
N7 C30 C29 123.0(7) . . ?
N7 C30 C31 114.0(5) . . ?
C29 C30 C31 122.7(6) . . ?
C14 C15 H15 120.5 . . ?
C16 C15 C14 118.9(6) . . ?
C16 C15 H15 120.5 . . ?
N1 C5 C6 115.5(6) . . ?
N1 C5 C4 121.5(7) . . ?
C4 C5 C6 122.9(7) . . ?
N10 C43 C44 109.7(6) . . ?
N10 C43 C42 120.6(7) . . ?
C42 C43 C44 129.6(7) . . ?
C46 C45 N11 108.7(7) . . ?
C46 C45 C50 120.9(7) . . ?
C50 C45 N11 130.4(7) . . ?
C17 C16 H16 120.1 . . ?
C15 C16 C17 119.8(6) . . ?
C15 C16 H16 120.1 . . ?
N2 C13 C14 110.2(5) . . ?
N2 C13 H13A 109.6 . . ?
N2 C13 H13B 109.6 . . ?
C14 C13 H13A 109.6 . . ?
C14 C13 H13B 109.6 . . ?
H13A C13 H13B 108.1 . . ?
N9 C33 C32 115.5(5) . . ?
N9 C33 C34 121.8(6) . . ?
C34 C33 C32 122.5(6) . . ?
N2 C6 C5 111.2(5) . . ?
N2 C6 H6A 109.4 . . ?
N2 C6 H6B 109.4 . . ?
C5 C6 H6A 109.4 . . ?
C5 C6 H6B 109.4 . . ?
H6A C6 H6B 108.0 . . ?
N10 C39 C38 112.3(6) . . ?
N10 C39 C40 121.0(7) . . ?
C40 C39 C38 126.6(7) . . ?
C12 C11 H11 120.7 . . ?
C10 C11 C12 118.7(7) . . ?
C10 C11 H11 120.7 . . ?
C20 C25 H25 122.0 . . ?
C24 C25 C20 115.9(7) . . ?
C24 C25 H25 122.0 . . ?
C30 C29 H29 120.7 . . ?
C28 C29 C30 118.5(7) . . ?
C28 C29 H29 120.7 . . ?
C8 C9 H9 120.4 . . ?
C8 C9 C10 119.2(6) . . ?
C10 C9 H9 120.4 . . ?
N7 C26 H26 118.5 . . ?
N7 C26 C27 122.9(7) . . ?
C27 C26 H26 118.5 . . ?
C5 C4 H4 120.9 . . ?
C3 C4 C5 118.2(8) . . ?
C3 C4 H4 120.9 . . ?
N8 C31 C30 110.3(5) . . ?
N8 C31 H31A 109.6 . . ?
N8 C31 H31B 109.6 . . ?
C30 C31 H31A 109.6 . . ?
C30 C31 H31B 109.6 . . ?
H31A C31 H31B 108.1 . . ?
N8 C38 C39 110.0(5) . . ?
N8 C38 H38A 109.7 . . ?
N8 C38 H38B 109.7 . . ?
C39 C38 H38A 109.7 . . ?
C39 C38 H38B 109.7 . . ?
H38A C38 H38B 108.2 . . ?
N8 C32 H32A 109.6 . . ?
N8 C32 H32B 109.6 . . ?
C33 C32 N8 110.4(5) . . ?
C33 C32 H32A 109.6 . . ?
C33 C32 H32B 109.6 . . ?
H32A C32 H32B 108.1 . . ?
N1 C1 H1 119.1 . . ?
N1 C1 C2 121.8(7) . . ?
C2 C1 H1 119.1 . . ?
C25 C24 H24 119.0 . . ?
C25 C24 C23 121.9(7) . . ?
C23 C24 H24 119.0 . . ?
N9 C37 H37 118.7 . . ?
N9 C37 C36 122.6(7) . . ?
C36 C37 H37 118.7 . . ?
C21 C22 H22 122.2 . . ?
C23 C22 C21 115.6(7) . . ?
C23 C22 H22 122.2 . . ?
C29 C28 H28 120.5 . . ?
C29 C28 C27 118.9(7) . . ?
C27 C28 H28 120.5 . . ?
C11 C10 C9 120.1(6) . . ?
C11 C10 H10 120.0 . . ?
C9 C10 H10 120.0 . . ?
C43 C42 H42 120.6 . . ?
C43 C42 C41 118.8(8) . . ?
C41 C42 H42 120.6 . . ?
C45 C46 N12 106.1(6) . . ?
C45 C46 C47 124.2(10) . . ?
C47 C46 N12 129.7(9) . . ?
C26 C27 C28 119.5(7) . . ?
C26 C27 H27 120.2 . . ?
C28 C27 H27 120.2 . . ?
C1 C2 H2 120.9 . . ?
C3 C2 C1 118.3(8) . . ?
C3 C2 H2 120.9 . . ?
C33 C34 H34 120.5 . . ?
C35 C34 C33 119.0(7) . . ?
C35 C34 H34 120.5 . . ?
C4 C3 H3 119.7 . . ?
C2 C3 C4 120.5(7) . . ?
C2 C3 H3 119.7 . . ?
C45 C50 H50 121.9 . . ?
C45 C50 C49 116.2(8) . . ?
C49 C50 H50 121.9 . . ?
C39 C40 H40 121.1 . . ?
C41 C40 C39 117.7(8) . . ?
C41 C40 H40 121.1 . . ?
C24 C23 H23 118.8 . . ?
C22 C23 C24 122.4(7) . . ?
C22 C23 H23 118.8 . . ?
C37 C36 H36 120.4 . . ?
C35 C36 C37 119.2(7) . . ?
C35 C36 H36 120.4 . . ?
C34 C35 H35 120.5 . . ?
C36 C35 C34 119.0(7) . . ?
C36 C35 H35 120.5 . . ?
Cl5 C51 Cl6 110.6(4) . . ?
Cl5 C51 Cl7 111.1(4) . . ?
Cl5 C51 H51 108.3 . . ?
Cl6 C51 H51 108.3 . . ?
Cl7 C51 Cl6 110.2(4) . . ?
Cl7 C51 H51 108.3 . . ?
C50 C49 H49 120.0 . . ?
C50 C49 C48 119.9(10) . . ?
C48 C49 H49 120.0 . . ?
C42 C41 H41 119.8 . . ?
C40 C41 C42 120.5(8) . . ?
C40 C41 H41 119.8 . . ?
C46 C47 H47 122.4 . . ?
C48 C47 C46 115.1(11) . . ?
C48 C47 H47 122.4 . . ?
C49 C48 H48 118.2 . . ?
C47 C48 C49 123.6(10) . . ?
C47 C48 H48 118.2 . . ?
Cl4 O16 O15 43.0(5) . . ?
Cl4 O15 O16 47.7(10) . . ?

loop_
_geom_bond_atom_site_label_1
_geom_bond_atom_site_label_2
_geom_bond_distance
_geom_bond_site_symmetry_2
_geom_bond_publ_flag
Cu1 N4 1.955(5) . ?
Cu1 N5 1.986(4) . ?
Cu1 N3 2.075(5) . ?
Cu1 N2 2.043(5) . ?
Cu1 N1 2.071(5) . ?
Cu2 N11 1.985(5) . ?
Cu2 N10 1.947(5) . ?
Cu2 N7 2.046(5) . ?
Cu2 N8 2.044(5) . ?
Cu2 N9 2.068(5) . ?
Cl3 O10 1.404(5) . ?
Cl3 O11 1.426(4) . ?
Cl3 O9 1.423(5) . ?
Cl3 O12 1.418(5) . ?
Cl2 O7 1.394(5) . ?
Cl2 O5 1.373(6) . ?
Cl2 O8 1.359(6) . ?
Cl2 O6 1.335(7) . ?
Cl1 O1 1.397(5) . ?
Cl1 O2 1.405(7) . ?
Cl1 O4 1.390(6) . ?
Cl1 O3 1.412(7) . ?
Cl4 O13 1.349(6) . ?
Cl4 O14 1.350(6) . ?
Cl4 O16 1.327(9) . ?
Cl4 O15 1.224(15) . ?
Cl5 C51 1.736(8) . ?
Cl6 C51 1.764(8) . ?
Cl7 C51 1.746(7) . ?
N4 C18 1.333(6) . ?
N4 C14 1.315(7) . ?
N5 C19 1.329(7) . ?
N5 C20 1.386(7) . ?
N3 C8 1.344(7) . ?
N3 C12 1.315(7) . ?
N2 C7 1.474(7) . ?
N2 C13 1.496(7) . ?
N2 C6 1.478(7) . ?
N11 C44 1.325(7) . ?
N11 C45 1.407(8) . ?
N10 C43 1.339(7) . ?
N10 C39 1.331(8) . ?
N7 C30 1.348(7) . ?
N7 C26 1.342(7) . ?
N8 C31 1.482(7) . ?
N8 C38 1.501(8) . ?
N8 C32 1.479(8) . ?
N6 H6 0.8600 . ?
N6 C19 1.342(7) . ?
N6 C21 1.383(8) . ?
N9 C33 1.334(7) . ?
N9 C37 1.325(7) . ?
N1 C5 1.333(8) . ?
N1 C1 1.322(8) . ?
N12 H12A 0.8600 . ?
N12 C44 1.340(7) . ?
N12 C46 1.376(9) . ?
C19 C18 1.450(8) . ?
C18 C17 1.373(8) . ?
C14 C15 1.378(8) . ?
C14 C13 1.507(8) . ?
C17 H17 0.9300 . ?
C17 C16 1.379(8) . ?
C20 C21 1.383(8) . ?
C20 C25 1.387(9) . ?
C8 C7 1.493(8) . ?
C8 C9 1.375(8) . ?
C12 H12 0.9300 . ?
C12 C11 1.406(8) . ?
C7 H7A 0.9700 . ?
C7 H7B 0.9700 . ?
C21 C22 1.387(9) . ?
C44 C43 1.440(9) . ?
C30 C29 1.379(8) . ?
C30 C31 1.497(9) . ?
C15 H15 0.9300 . ?
C15 C16 1.375(8) . ?
C5 C6 1.497(9) . ?
C5 C4 1.378(9) . ?
C43 C42 1.357(9) . ?
C45 C46 1.371(9) . ?
C45 C50 1.379(9) . ?
C16 H16 0.9300 . ?
C13 H13A 0.9700 . ?
C13 H13B 0.9700 . ?
C33 C32 1.475(9) . ?
C33 C34 1.383(8) . ?
C6 H6A 0.9700 . ?
C6 H6B 0.9700 . ?
C39 C38 1.525(9) . ?
C39 C40 1.381(10) . ?
C11 H11 0.9300 . ?
C11 C10 1.339(9) . ?
C25 H25 0.9300 . ?
C25 C24 1.373(9) . ?
C29 H29 0.9300 . ?
C29 C28 1.367(10) . ?
C9 H9 0.9300 . ?
C9 C10 1.377(9) . ?
C26 H26 0.9300 . ?
C26 C27 1.355(9) . ?
C4 H4 0.9300 . ?
C4 C3 1.377(11) . ?
C31 H31A 0.9700 . ?
C31 H31B 0.9700 . ?
C38 H38A 0.9700 . ?
C38 H38B 0.9700 . ?
C32 H32A 0.9700 . ?
C32 H32B 0.9700 . ?
C1 H1 0.9300 . ?
C1 C2 1.391(10) . ?
C24 H24 0.9300 . ?
C24 C23 1.402(11) . ?
C37 H37 0.9300 . ?
C37 C36 1.370(9) . ?
C22 H22 0.9300 . ?
C22 C23 1.358(10) . ?
C28 H28 0.9300 . ?
C28 C27 1.382(10) . ?
C10 H10 0.9300 . ?
C42 H42 0.9300 . ?
C42 C41 1.389(11) . ?
C46 C47 1.373(10) . ?
C27 H27 0.9300 . ?
C2 H2 0.9300 . ?
C2 C3 1.348(11) . ?
C34 H34 0.9300 . ?
C34 C35 1.367(10) . ?
C3 H3 0.9300 . ?
C50 H50 0.9300 . ?
C50 C49 1.398(11) . ?
C40 H40 0.9300 . ?
C40 C41 1.376(11) . ?
C23 H23 0.9300 . ?
C36 H36 0.9300 . ?
C36 C35 1.362(10) . ?
C35 H35 0.9300 . ?
C51 H51 0.9800 . ?
C49 H49 0.9300 . ?
C49 C48 1.412(15) . ?
C41 H41 0.9300 . ?
C47 H47 0.9300 . ?
C47 C48 1.336(15) . ?
C48 H48 0.9300 . ?
O16 O15 1.79(2) . ?

loop_
_geom_torsion_atom_site_label_1
_geom_torsion_atom_site_label_2
_geom_torsion_atom_site_label_3
_geom_torsion_atom_site_label_4
_geom_torsion
_geom_torsion_site_symmetry_1
_geom_torsion_site_symmetry_2
_geom_torsion_site_symmetry_3
_geom_torsion_site_symmetry_4
_geom_torsion_publ_flag
Cu1 N4 C18 C19 1.5(5) . . . . ?
Cu1 N4 C18 C17 179.7(4) . . . . ?
Cu1 N4 C14 C15 -179.7(4) . . . . ?
Cu1 N4 C14 C13 -4.2(6) . . . . ?
Cu1 N5 C19 N6 173.6(3) . . . . ?
Cu1 N5 C19 C18 -9.0(6) . . . . ?
Cu1 N5 C20 C21 -170.6(5) . . . . ?
Cu1 N5 C20 C25 12.4(10) . . . . ?
Cu1 N3 C8 C7 -15.0(6) . . . . ?
Cu1 N3 C8 C9 166.6(5) . . . . ?
Cu1 N3 C12 C11 -164.8(5) . . . . ?
Cu1 N2 C7 C8 -32.4(6) . . . . ?
Cu1 N2 C13 C14 -28.7(5) . . . . ?
Cu1 N2 C6 C5 -40.6(5) . . . . ?
Cu1 N1 C5 C6 -3.9(6) . . . . ?
Cu1 N1 C5 C4 178.3(5) . . . . ?
Cu1 N1 C1 C2 -178.7(5) . . . . ?
Cu2 N11 C44 N12 174.0(4) . . . . ?
Cu2 N11 C44 C43 -9.9(6) . . . . ?
Cu2 N11 C45 C46 -170.7(5) . . . . ?
Cu2 N11 C45 C50 10.7(11) . . . . ?
Cu2 N10 C43 C44 4.0(6) . . . . ?
Cu2 N10 C43 C42 -177.8(5) . . . . ?
Cu2 N10 C39 C38 -6.8(7) . . . . ?
Cu2 N10 C39 C40 177.0(5) . . . . ?
Cu2 N7 C30 C29 176.6(5) . . . . ?
Cu2 N7 C30 C31 -8.9(6) . . . . ?
Cu2 N7 C26 C27 -176.4(5) . . . . ?
Cu2 N8 C31 C30 -42.5(6) . . . . ?
Cu2 N8 C38 C39 -28.2(6) . . . . ?
Cu2 N8 C32 C33 -38.7(6) . . . . ?
Cu2 N9 C33 C32 -15.1(7) . . . . ?
Cu2 N9 C33 C34 169.1(5) . . . . ?
Cu2 N9 C37 C36 -168.9(6) . . . . ?
N4 C18 C17 C16 -0.1(8) . . . . ?
N4 C14 C15 C16 0.1(9) . . . . ?
N4 C14 C13 N2 22.2(7) . . . . ?
N5 C19 C18 N4 5.2(7) . . . . ?
N5 C19 C18 C17 -172.7(5) . . . . ?
N5 C20 C21 N6 -0.3(6) . . . . ?
N5 C20 C21 C22 -179.5(5) . . . . ?
N5 C20 C25 C24 177.8(6) . . . . ?
N3 C8 C7 N2 32.4(7) . . . . ?
N3 C8 C9 C10 -0.1(9) . . . . ?
N3 C12 C11 C10 0.3(10) . . . . ?
N11 C44 C43 N10 4.2(7) . . . . ?
N11 C44 C43 C42 -173.9(6) . . . . ?
N11 C45 C46 N12 -0.3(7) . . . . ?
N11 C45 C46 C47 -179.2(7) . . . . ?
N11 C45 C50 C49 178.0(6) . . . . ?
N10 C43 C42 C41 0.1(10) . . . . ?
N10 C39 C38 N8 23.3(7) . . . . ?
N10 C39 C40 C41 1.4(10) . . . . ?
N7 C30 C29 C28 0.4(9) . . . . ?
N7 C30 C31 N8 35.4(7) . . . . ?
N7 C26 C27 C28 0.6(11) . . . . ?
N6 C19 C18 N4 -177.9(5) . . . . ?
N6 C19 C18 C17 4.2(9) . . . . ?
N6 C21 C22 C23 -177.6(7) . . . . ?
N9 C33 C32 N8 36.9(9) . . . . ?
N9 C33 C34 C35 1.1(11) . . . . ?
N9 C37 C36 C35 2.5(13) . . . . ?
N1 C5 C6 N2 30.9(7) . . . . ?
N1 C5 C4 C3 1.0(9) . . . . ?
N1 C1 C2 C3 0.1(11) . . . . ?
N12 C44 C43 N10 179.4(5) . . . . ?
N12 C44 C43 C42 1.4(11) . . . . ?
N12 C46 C47 C48 -176.9(8) . . . . ?
C19 N5 C20 C21 0.6(6) . . . . ?
C19 N5 C20 C25 -176.4(6) . . . . ?
C19 N6 C21 C20 -0.2(6) . . . . ?
C19 N6 C21 C22 178.9(6) . . . . ?
C19 C18 C17 C16 177.7(5) . . . . ?
C18 N4 C14 C15 -0.6(8) . . . . ?
C18 N4 C14 C13 174.8(5) . . . . ?
C18 C17 C16 C15 -0.4(9) . . . . ?
C14 N4 C18 C19 -177.6(5) . . . . ?
C14 N4 C18 C17 0.6(8) . . . . ?
C14 C15 C16 C17 0.4(9) . . . . ?
C20 N5 C19 N6 -0.8(6) . . . . ?
C20 N5 C19 C18 176.6(5) . . . . ?
C20 C21 C22 C23 1.4(10) . . . . ?
C20 C25 C24 C23 0.6(10) . . . . ?
C8 N3 C12 C11 1.0(9) . . . . ?
C8 C9 C10 C11 1.4(10) . . . . ?
C12 N3 C8 C7 177.3(5) . . . . ?
C12 N3 C8 C9 -1.1(8) . . . . ?
C12 C11 C10 C9 -1.5(10) . . . . ?
C7 N2 C13 C14 -147.8(5) . . . . ?
C7 N2 C6 C5 76.5(6) . . . . ?
C7 C8 C9 C10 -178.4(6) . . . . ?
C21 N6 C19 N5 0.6(6) . . . . ?
C21 N6 C19 C18 -176.5(5) . . . . ?
C21 C20 C25 C24 1.1(9) . . . . ?
C21 C22 C23 C24 0.3(11) . . . . ?
C44 N11 C45 C46 0.1(6) . . . . ?
C44 N11 C45 C50 -178.6(6) . . . . ?
C44 N12 C46 C45 0.4(7) . . . . ?
C44 N12 C46 C47 179.2(7) . . . . ?
C44 C43 C42 C41 177.9(6) . . . . ?
C30 N7 C26 C27 -0.4(9) . . . . ?
C30 C29 C28 C27 -0.2(10) . . . . ?
C15 C14 C13 N2 -162.7(6) . . . . ?
C5 N1 C1 C2 0.3(9) . . . . ?
C5 C4 C3 C2 -0.6(11) . . . . ?
C43 N10 C39 C38 174.5(5) . . . . ?
C43 N10 C39 C40 -1.7(9) . . . . ?
C43 C42 C41 C40 -0.2(11) . . . . ?
C45 N11 C44 N12 0.2(6) . . . . ?
C45 N11 C44 C43 176.3(5) . . . . ?
C45 C46 C47 C48 1.6(13) . . . . ?
C45 C50 C49 C48 0.1(11) . . . . ?
C13 N2 C7 C8 87.0(6) . . . . ?
C13 N2 C6 C5 -158.5(5) . . . . ?
C13 C14 C15 C16 -174.7(6) . . . . ?
C33 N9 C37 C36 -2.1(11) . . . . ?
C33 C34 C35 C36 -0.6(13) . . . . ?
C6 N2 C7 C8 -147.5(5) . . . . ?
C6 N2 C13 C14 86.7(6) . . . . ?
C6 C5 C4 C3 -176.6(6) . . . . ?
C39 N10 C43 C44 -177.4(5) . . . . ?
C39 N10 C43 C42 0.9(9) . . . . ?
C39 C40 C41 C42 -0.5(11) . . . . ?
C25 C20 C21 N6 177.0(5) . . . . ?
C25 C20 C21 C22 -2.2(9) . . . . ?
C25 C24 C23 C22 -1.4(12) . . . . ?
C29 C30 C31 N8 -150.1(6) . . . . ?
C29 C28 C27 C26 -0.3(11) . . . . ?
C9 C8 C7 N2 -149.2(6) . . . . ?
C26 N7 C30 C29 -0.1(9) . . . . ?
C26 N7 C30 C31 174.4(5) . . . . ?
C4 C5 C6 N2 -151.4(6) . . . . ?
C31 N8 C38 C39 87.0(6) . . . . ?
C31 N8 C32 C33 -152.9(6) . . . . ?
C31 C30 C29 C28 -173.7(6) . . . . ?
C38 N8 C31 C30 -160.4(5) . . . . ?
C38 N8 C32 C33 80.7(7) . . . . ?
C38 C39 C40 C41 -174.2(7) . . . . ?
C32 N8 C31 C30 72.6(6) . . . . ?
C32 N8 C38 C39 -146.0(5) . . . . ?
C32 C33 C34 C35 -174.5(7) . . . . ?
C1 N1 C5 C6 176.9(5) . . . . ?
C1 N1 C5 C4 -0.9(9) . . . . ?
C1 C2 C3 C4 0.0(11) . . . . ?
C37 N9 C33 C32 176.1(6) . . . . ?
C37 N9 C33 C34 0.3(10) . . . . ?
C37 C36 C35 C34 -1.1(14) . . . . ?
C46 N12 C44 N11 -0.4(7) . . . . ?
C46 N12 C44 C43 -175.9(6) . . . . ?
C46 C45 C50 C49 -0.5(10) . . . . ?
C46 C47 C48 C49 -2.1(16) . . . . ?
C34 C33 C32 N8 -147.3(6) . . . . ?
C50 C45 C46 N12 178.5(6) . . . . ?
C50 C45 C46 C47 -0.4(11) . . . . ?
C50 C49 C48 C47 1.3(16) . . . . ?
C40 C39 C38 N8 -160.8(6) . . . . ?
O13 Cl4 O16 O15 -108.6(8) . . . . ?
O13 Cl4 O15 O16 120.4(7) . . . . ?
O14 Cl4 O16 O15 111.4(9) . . . . ?
O14 Cl4 O15 O16 -109.8(7) . . . . ?
